data_4325361
loop_
_publ_author_name
'Lindsay J. Hounjet'
'Robert McDonald'
'Michael J. Ferguson'
'Martin Cowie'

_publ_section_title
;
 Comparison of Structure and Reactivity of Phosphine-Amido and Hemilabile
 Phosphine-Amine Chelates of Rhodium
;
_journal_name_full 'Inorganic Chemistry'
_journal_page_first 5361
_journal_page_last 5378
_journal_paper_doi 10.1021/ic101883u
_journal_volume 50
_journal_year 2011
_chemical_formula_sum 'C33 H35 P Rh n'
_chemical_formula_weight 579.50
_chemical_name_systematic
; 
 ? 
;
_space_group_IT_number 2
_symmetry_cell_setting triclinic
_symmetry_space_group_name_Hall '-P 1'
_symmetry_space_group_name_H-M 'P -1'
_atom_sites_solution_hydrogens geom
_atom_sites_solution_primary direct
_atom_sites_solution_secondary difmap
_audit_creation_method SHELXL-97
_cell_angle_alpha 72.4250(2)
_cell_angle_beta 82.6184(3)
_cell_angle_gamma 68.1805(3)
_cell_formula_units_Z 2
_cell_length_a 9.3000(3)
_cell_length_b 11.3914(3)
_cell_length_c 14.3271(4)
_cell_measurement_reflns_used 9189
_cell_measurement_temperature 173(2)
_cell_measurement_theta_max 27.51
_cell_measurement_theta_min 2.36
_cell_volume 1343.08(7)
_computing_cell_refinement 'Bruker SAINT'
_computing_data_collection 'Bruker APEX2'
_computing_data_reduction 'Bruker SAINT'
_computing_molecular_graphics 'Bruker SHELXTL'
_computing_publication_material 'Bruker SHELXTL'
_computing_structure_refinement 'SHELXL-97 (Sheldrick, 2008)'
_computing_structure_solution 'SIR-97 (Altomare et al, 1999)'
_diffrn_ambient_temperature 173(2)
_diffrn_measured_fraction_theta_full 0.990
_diffrn_measured_fraction_theta_max 0.990
_diffrn_measurement_device_type 'Bruker APEX-II CCD'
_diffrn_measurement_method '\w scans'
_diffrn_radiation_monochromator graphite
_diffrn_radiation_source 'fine-focus sealed tube'
_diffrn_radiation_type MoK\a
_diffrn_radiation_wavelength 0.71073
_diffrn_reflns_av_R_equivalents 0.0079
_diffrn_reflns_av_sigmaI/netI 0.0124
_diffrn_reflns_limit_h_max 12
_diffrn_reflns_limit_h_min -12
_diffrn_reflns_limit_k_max 14
_diffrn_reflns_limit_k_min -14
_diffrn_reflns_limit_l_max 18
_diffrn_reflns_limit_l_min -18
_diffrn_reflns_number 11885
_diffrn_reflns_theta_full 27.52
_diffrn_reflns_theta_max 27.52
_diffrn_reflns_theta_min 2.00
_exptl_absorpt_coefficient_mu 0.718
_exptl_absorpt_correction_T_max 0.8489
_exptl_absorpt_correction_T_min 0.6645
_exptl_absorpt_correction_type multi-scan
_exptl_absorpt_process_details 'SADABS (Sheldrick, 2008)'
_exptl_crystal_colour red
_exptl_crystal_density_diffrn 1.433
_exptl_crystal_description fragment
_exptl_crystal_F_000 600
_exptl_crystal_size_max 0.62
_exptl_crystal_size_mid 0.40
_exptl_crystal_size_min 0.24
_refine_diff_density_max 0.396
_refine_diff_density_min -0.430
_refine_diff_density_rms 0.050
_refine_ls_extinction_method none
_refine_ls_goodness_of_fit_ref 1.030
_refine_ls_hydrogen_treatment constr
_refine_ls_matrix_type full
_refine_ls_number_parameters 326
_refine_ls_number_reflns 6116
_refine_ls_number_restraints 0
_refine_ls_restrained_S_all 1.030
_refine_ls_R_factor_all 0.0190
_refine_ls_R_factor_gt 0.0186
_refine_ls_shift/su_max 0.001
_refine_ls_shift/su_mean 0.000
_refine_ls_structure_factor_coef Fsqd
_refine_ls_weighting_details 'calc w=1/[\s^2^(Fo^2^)+(0.0269P)^2^+0.7218P] where P=(Fo^2^+2Fc^2^)/3'
_refine_ls_weighting_scheme calc
_refine_ls_wR_factor_gt 0.0504
_refine_ls_wR_factor_ref 0.0507
_reflns_number_gt 5995
_reflns_number_total 6116
_reflns_threshold_expression I>2\s(I)
_cod_data_source_file ic101883u_si_001_1.cif
_cod_data_source_block compound1a
_cod_original_formula_sum 'C33 H35 n P Rh'
_cod_database_code 4325361

loop_
_symmetry_equiv_pos_as_xyz
'x, y, z'
'-x, -y, -z'

loop_
_atom_site_label
_atom_site_type_symbol
_atom_site_fract_x
_atom_site_fract_y
_atom_site_fract_z
_atom_site_U_iso_or_equiv
_atom_site_adp_type
_atom_site_occupancy
_atom_site_symmetry_multiplicity
_atom_site_calc_flag
_atom_site_refinement_flags
Rh Rh 0.190778(10) 0.377468(9) 0.187377(7) 0.01762(4) Uani 1 1 d .
P P 0.12838(4) 0.21892(3) 0.30332(2) 0.01795(7) Uani 1 1 d .
N n 0.32228(13) 0.21996(11) 0.13401(8) 0.0222(2) Uani 1 1 d .
C1 C 0.30539(17) 0.51257(14) 0.09057(11) 0.0272(3) Uani 1 1 d .
H1 H 0.3973 0.4689 0.0527 0.033 Uiso 1 1 calc R
C2 C 0.16479(17) 0.54112(14) 0.05117(10) 0.0266(3) Uani 1 1 d .
H2 H 0.1737 0.5139 -0.0101 0.032 Uiso 1 1 calc R
C3 C 0.02191(18) 0.66078(14) 0.05585(11) 0.0307(3) Uani 1 1 d .
H3A H -0.0367 0.6921 -0.0052 0.037 Uiso 1 1 calc R
H3B H 0.0550 0.7322 0.0599 0.037 Uiso 1 1 calc R
C4 C -0.08523(17) 0.63163(14) 0.14393(11) 0.0292(3) Uani 1 1 d .
H4A H -0.1420 0.7137 0.1632 0.035 Uiso 1 1 calc R
H4B H -0.1627 0.6040 0.1236 0.035 Uiso 1 1 calc R
C5 C -0.00121(16) 0.52621(13) 0.23196(10) 0.0236(3) Uani 1 1 d .
H5 H -0.0705 0.4912 0.2828 0.028 Uiso 1 1 calc R
C6 C 0.13585(16) 0.51812(13) 0.26907(10) 0.0237(3) Uani 1 1 d .
H6 H 0.1460 0.4781 0.3415 0.028 Uiso 1 1 calc R
C7 C 0.21063(18) 0.62221(15) 0.22854(11) 0.0299(3) Uani 1 1 d .
H7A H 0.2569 0.6317 0.2831 0.036 Uiso 1 1 calc R
H7B H 0.1295 0.7078 0.1997 0.036 Uiso 1 1 calc R
C8 C 0.33664(19) 0.58898(16) 0.15038(13) 0.0342(3) Uani 1 1 d .
H8A H 0.3448 0.6718 0.1059 0.041 Uiso 1 1 calc R
H8B H 0.4374 0.5369 0.1829 0.041 Uiso 1 1 calc R
C11 C 0.26010(15) 0.06964(13) 0.27846(10) 0.0208(2) Uani 1 1 d .
C12 C 0.34535(15) 0.09291(13) 0.18923(10) 0.0213(2) Uani 1 1 d .
C13 C 0.44992(17) -0.02174(15) 0.16429(11) 0.0288(3) Uani 1 1 d .
H13 H 0.5122 -0.0125 0.1065 0.035 Uiso 1 1 calc R
C14 C 0.46248(18) -0.14651(15) 0.22271(12) 0.0323(3) Uani 1 1 d .
H14 H 0.5332 -0.2208 0.2037 0.039 Uiso 1 1 calc R
C15 C 0.37471(18) -0.16656(14) 0.30853(12) 0.0306(3) Uani 1 1 d .
H15 H 0.3838 -0.2528 0.3474 0.037 Uiso 1 1 calc R
C16 C 0.27379(17) -0.05676(14) 0.33547(11) 0.0259(3) Uani 1 1 d .
H16 H 0.2130 -0.0680 0.3938 0.031 Uiso 1 1 calc R
C17 C 0.40429(18) 0.23117(15) 0.03964(11) 0.0301(3) Uani 1 1 d .
H17A H 0.3831 0.1774 0.0049 0.036 Uiso 1 1 calc R
H17B H 0.5159 0.2003 0.0501 0.036 Uiso 1 1 calc R
H17C H 0.3690 0.3233 0.0004 0.036 Uiso 1 1 calc R
C21 C -0.06516(15) 0.21861(13) 0.29418(10) 0.0212(2) Uani 1 1 d .
C22 C -0.14423(16) 0.29432(15) 0.20774(10) 0.0262(3) Uani 1 1 d .
H22 H -0.0997 0.3483 0.1583 0.031 Uiso 1 1 calc R
C23 C -0.28778(18) 0.29172(17) 0.19308(12) 0.0346(3) Uani 1 1 d .
H23 H -0.3398 0.3424 0.1333 0.041 Uiso 1 1 calc R
C24 C -0.35486(19) 0.21559(18) 0.26527(14) 0.0390(4) Uani 1 1 d .
H24 H -0.4535 0.2145 0.2556 0.047 Uiso 1 1 calc R
C25 C -0.2778(2) 0.14079(18) 0.35186(14) 0.0414(4) Uani 1 1 d .
H25 H -0.3245 0.0893 0.4019 0.050 Uiso 1 1 calc R
C26 C -0.13256(18) 0.14038(15) 0.36614(12) 0.0328(3) Uani 1 1 d .
H26 H -0.0791 0.0867 0.4250 0.039 Uiso 1 1 calc R
C31 C 0.15224(16) 0.20533(13) 0.43032(9) 0.0218(2) Uani 1 1 d .
C32 C 0.0292(2) 0.25204(18) 0.49117(12) 0.0393(4) Uani 1 1 d .
H32 H -0.0741 0.2848 0.4690 0.047 Uiso 1 1 calc R
C33 C 0.0567(3) 0.2510(2) 0.58484(14) 0.0551(5) Uani 1 1 d .
H33 H -0.0281 0.2821 0.6265 0.066 Uiso 1 1 calc R
C34 C 0.2054(3) 0.2055(2) 0.61741(13) 0.0490(5) Uani 1 1 d .
H34 H 0.2232 0.2046 0.6815 0.059 Uiso 1 1 calc R
C35 C 0.3285(2) 0.16106(18) 0.55712(13) 0.0406(4) Uani 1 1 d .
H35 H 0.4314 0.1308 0.5793 0.049 Uiso 1 1 calc R
C36 C 0.30285(18) 0.16023(15) 0.46417(11) 0.0297(3) Uani 1 1 d .
H36 H 0.3885 0.1287 0.4232 0.036 Uiso 1 1 calc R
C1S C 0.5966(2) 0.45923(18) 0.42529(15) 0.0446(4) Uani 1 1 d .
H1S H 0.6631 0.4314 0.3740 0.054 Uiso 1 1 calc R
C2S C 0.6384(2) 0.52144(18) 0.48079(16) 0.0471(4) Uani 1 1 d .
H2S H 0.7340 0.5362 0.4676 0.056 Uiso 1 1 calc R
C3S C 0.5420(2) 0.56225(17) 0.55536(15) 0.0450(4) Uani 1 1 d .
H3S H 0.5712 0.6051 0.5933 0.054 Uiso 1 1 calc R
C4S C -0.1520(2) 0.01838(17) -0.01260(16) 0.0444(4) Uani 1 1 d .
H4S H -0.2568 0.0310 -0.0213 0.053 Uiso 1 1 calc R
C5S C -0.1054(2) 0.01188(18) 0.07670(15) 0.0460(4) Uani 1 1 d .
H5S H -0.1779 0.0201 0.1296 0.055 Uiso 1 1 calc R
C6S C 0.0474(2) -0.00662(17) 0.08932(14) 0.0452(4) Uani 1 1 d .
H6S H 0.0799 -0.0112 0.1509 0.054 Uiso 1 1 calc R

loop_
_atom_site_aniso_label
_atom_site_aniso_U_11
_atom_site_aniso_U_22
_atom_site_aniso_U_33
_atom_site_aniso_U_23
_atom_site_aniso_U_13
_atom_site_aniso_U_12
Rh 0.01802(6) 0.01773(6) 0.01677(6) -0.00487(4) 0.00088(4) -0.00624(4)
P 0.01769(14) 0.01823(15) 0.01700(15) -0.00417(12) -0.00046(11) -0.00579(12)
N 0.0216(5) 0.0240(5) 0.0201(5) -0.0082(4) 0.0028(4) -0.0064(4)
C1 0.0294(7) 0.0250(7) 0.0259(7) -0.0042(5) 0.0074(5) -0.0129(6)
C2 0.0338(7) 0.0227(6) 0.0182(6) -0.0021(5) 0.0029(5) -0.0081(6)
C3 0.0353(8) 0.0237(7) 0.0253(7) -0.0032(5) -0.0043(6) -0.0035(6)
C4 0.0264(7) 0.0255(7) 0.0312(7) -0.0096(6) -0.0026(6) -0.0021(6)
C5 0.0244(6) 0.0219(6) 0.0240(6) -0.0098(5) 0.0038(5) -0.0062(5)
C6 0.0294(7) 0.0216(6) 0.0213(6) -0.0084(5) 0.0003(5) -0.0087(5)
C7 0.0360(8) 0.0268(7) 0.0322(7) -0.0107(6) -0.0003(6) -0.0151(6)
C8 0.0338(8) 0.0329(8) 0.0423(9) -0.0116(7) 0.0053(7) -0.0197(7)
C11 0.0198(6) 0.0200(6) 0.0231(6) -0.0071(5) -0.0037(5) -0.0054(5)
C12 0.0182(6) 0.0232(6) 0.0239(6) -0.0097(5) -0.0032(5) -0.0053(5)
C13 0.0254(7) 0.0286(7) 0.0328(7) -0.0153(6) 0.0003(5) -0.0047(6)
C14 0.0295(7) 0.0252(7) 0.0423(8) -0.0169(6) -0.0077(6) -0.0016(6)
C15 0.0335(7) 0.0190(6) 0.0393(8) -0.0071(6) -0.0122(6) -0.0063(6)
C16 0.0275(7) 0.0237(7) 0.0271(7) -0.0052(5) -0.0059(5) -0.0093(5)
C17 0.0299(7) 0.0313(7) 0.0250(7) -0.0102(6) 0.0067(6) -0.0067(6)
C21 0.0188(6) 0.0210(6) 0.0239(6) -0.0065(5) 0.0001(5) -0.0069(5)
C22 0.0241(6) 0.0318(7) 0.0228(6) -0.0065(5) -0.0003(5) -0.0107(6)
C23 0.0260(7) 0.0453(9) 0.0329(8) -0.0116(7) -0.0067(6) -0.0104(7)
C24 0.0246(7) 0.0449(9) 0.0545(10) -0.0169(8) -0.0021(7) -0.0171(7)
C25 0.0313(8) 0.0381(9) 0.0542(10) -0.0015(8) 0.0020(7) -0.0213(7)
C26 0.0274(7) 0.0299(7) 0.0350(8) 0.0035(6) -0.0032(6) -0.0123(6)
C31 0.0266(6) 0.0203(6) 0.0186(6) -0.0044(5) -0.0016(5) -0.0087(5)
C32 0.0330(8) 0.0488(10) 0.0309(8) -0.0186(7) 0.0000(6) -0.0027(7)
C33 0.0600(12) 0.0698(14) 0.0337(9) -0.0308(9) 0.0071(8) -0.0105(10)
C34 0.0738(14) 0.0509(11) 0.0279(8) -0.0171(8) -0.0113(8) -0.0198(10)
C35 0.0486(10) 0.0414(9) 0.0375(9) -0.0097(7) -0.0175(7) -0.0178(8)
C36 0.0296(7) 0.0337(8) 0.0286(7) -0.0086(6) -0.0041(6) -0.0131(6)
C1S 0.0406(9) 0.0323(9) 0.0513(11) -0.0094(8) -0.0024(8) -0.0033(7)
C2S 0.0328(8) 0.0333(9) 0.0708(13) -0.0092(8) -0.0061(8) -0.0093(7)
C3S 0.0422(9) 0.0310(8) 0.0598(11) -0.0123(8) -0.0167(8) -0.0057(7)
C4S 0.0339(8) 0.0322(8) 0.0667(12) -0.0142(8) -0.0108(8) -0.0075(7)
C5S 0.0515(11) 0.0331(9) 0.0513(11) -0.0162(8) 0.0087(8) -0.0122(8)
C6S 0.0632(12) 0.0285(8) 0.0446(10) -0.0094(7) -0.0193(9) -0.0114(8)

loop_
_atom_type_symbol
_atom_type_description
_atom_type_scat_dispersion_real
_atom_type_scat_dispersion_imag
_atom_type_scat_source
C C 0.0033 0.0016 'International Tables Vol C Tables 4.2.6.8 and 6.1.1.4'
H H 0.0000 0.0000 'International Tables Vol C Tables 4.2.6.8 and 6.1.1.4'
N N 0.0061 0.0033 'International Tables Vol C Tables 4.2.6.8 and 6.1.1.4'
P P 0.1023 0.0942 'International Tables Vol C Tables 4.2.6.8 and 6.1.1.4'
Rh Rh -1.1178 0.9187 'International Tables Vol C Tables 4.2.6.8 and 6.1.1.4'

loop_
_geom_angle_atom_site_label_1
_geom_angle_atom_site_label_2
_geom_angle_atom_site_label_3
_geom_angle
_geom_angle_site_symmetry_1
N Rh C6 158.24(5) .
N Rh C5 162.60(5) .
C6 Rh C5 38.35(5) .
N Rh C2 100.00(5) .
C6 Rh C2 88.37(5) .
C5 Rh C2 81.00(5) .
N Rh C1 94.17(5) .
C6 Rh C1 80.77(5) .
C5 Rh C1 96.48(5) .
C2 Rh C1 36.04(6) .
N Rh P 81.82(3) .
C6 Rh P 98.20(4) .
C5 Rh P 90.68(4) .
C2 Rh P 157.26(4) .
C1 Rh P 166.56(4) .
C11 P C31 107.23(6) .
C11 P C21 105.72(6) .
C31 P C21 106.77(6) .
C11 P Rh 103.47(5) .
C31 P Rh 117.68(4) .
C21 P Rh 115.03(4) .
C12 n C17 114.44(11) .
C12 n Rh 121.05(9) .
C17 n Rh 124.43(9) .
C2 C1 C8 125.17(14) .
C2 C1 Rh 71.55(8) .
C8 C1 Rh 108.54(9) .
C1 C2 C3 124.25(14) .
C1 C2 Rh 72.40(8) .
C3 C2 Rh 111.79(9) .
C2 C3 C4 112.72(12) .
C5 C4 C3 113.88(12) .
C6 C5 C4 124.86(13) .
C6 C5 Rh 70.74(8) .
C4 C5 Rh 110.77(9) .
C5 C6 C7 123.00(13) .
C5 C6 Rh 70.92(8) .
C7 C6 Rh 114.21(9) .
C6 C7 C8 112.96(12) .
C1 C8 C7 113.25(12) .
C16 C11 C12 122.14(12) .
C16 C11 P 125.06(11) .
C12 C11 P 112.70(10) .
N C12 C11 119.51(12) .
N C12 C13 125.00(13) .
C11 C12 C13 115.49(12) .
C14 C13 C12 121.25(14) .
C13 C14 C15 122.09(14) .
C16 C15 C14 117.93(14) .
C15 C16 C11 121.06(14) .
C22 C21 C26 118.91(13) .
C22 C21 P 117.54(10) .
C26 C21 P 123.41(11) .
C23 C22 C21 120.62(14) .
C24 C23 C22 120.14(15) .
C23 C24 C25 119.68(14) .
C24 C25 C26 120.52(15) .
C25 C26 C21 120.10(14) .
C32 C31 C36 118.69(13) .
C32 C31 P 122.94(11) .
C36 C31 P 117.91(11) .
C31 C32 C33 120.10(16) .
C34 C33 C32 120.57(18) .
C33 C34 C35 119.88(16) .
C34 C35 C36 120.22(16) .
C35 C36 C31 120.53(15) .
C3S C1S C2S 119.80(19) 2_666
C3S C2S C1S 120.31(18) .
C1S C3S C2S 119.89(18) 2_666
C6S C4S C5S 120.23(18) 2
C4S C5S C6S 119.84(18) .
C4S C6S C5S 119.94(17) 2

loop_
_geom_bond_atom_site_label_1
_geom_bond_atom_site_label_2
_geom_bond_distance
_geom_bond_site_symmetry_2
Rh n 2.0632(11) .
Rh C6 2.1373(13) .
Rh C5 2.1397(13) .
Rh C2 2.2206(13) .
Rh C1 2.2313(13) .
Rh P 2.2534(3) .
P C11 1.7957(13) .
P C31 1.8143(13) .
P C21 1.8227(13) .
N C12 1.3739(18) .
N C17 1.4592(17) .
C1 C2 1.377(2) .
C1 C8 1.510(2) .
C2 C3 1.521(2) .
C3 C4 1.538(2) .
C4 C5 1.511(2) .
C5 C6 1.4046(19) .
C6 C7 1.5233(19) .
C7 C8 1.536(2) .
C11 C16 1.3917(19) .
C11 C12 1.4228(18) .
C12 C13 1.4240(19) .
C13 C14 1.385(2) .
C14 C15 1.393(2) .
C15 C16 1.386(2) .
C21 C22 1.3913(19) .
C21 C26 1.3943(19) .
C22 C23 1.390(2) .
C23 C24 1.381(2) .
C24 C25 1.384(3) .
C25 C26 1.390(2) .
C31 C32 1.387(2) .
C31 C36 1.397(2) .
C32 C33 1.394(2) .
C33 C34 1.373(3) .
C34 C35 1.375(3) .
C35 C36 1.386(2) .
C1S C3S 1.379(3) 2_666
C1S C2S 1.382(3) .
C2S C3S 1.380(3) .
C3S C1S 1.378(3) 2_666
C4S C6S 1.375(3) 2
C4S C5S 1.375(3) .
C5S C6S 1.384(3) .
C6S C4S 1.375(3) 2

loop_
_geom_torsion_atom_site_label_1
_geom_torsion_atom_site_label_2
_geom_torsion_atom_site_label_3
_geom_torsion_atom_site_label_4
_geom_torsion
_geom_torsion_site_symmetry_1
_geom_torsion_site_symmetry_4
N Rh P C11 9.41(5) . .
C6 Rh P C11 -148.60(6) . .
C5 Rh P C11 173.65(6) . .
C2 Rh P C11 105.78(11) . .
C1 Rh P C11 -64.00(17) . .
N Rh P C31 127.42(6) . .
C6 Rh P C31 -30.59(6) . .
C5 Rh P C31 -68.33(6) . .
C2 Rh P C31 -136.21(11) . .
C1 Rh P C31 54.01(17) . .
N Rh P C21 -105.38(6) . .
C6 Rh P C21 96.61(6) . .
C5 Rh P C21 58.86(6) . .
C2 Rh P C21 -9.01(11) . .
C1 Rh P C21 -178.80(17) . .
C6 Rh n C12 80.22(17) . .
C5 Rh n C12 -76.62(19) . .
C2 Rh n C12 -168.43(10) . .
C1 Rh n C12 155.70(10) . .
P Rh n C12 -11.40(9) . .
C6 Rh n C17 -96.33(16) . .
C5 Rh n C17 106.83(18) . .
C2 Rh n C17 15.02(12) . .
C1 Rh n C17 -20.85(12) . .
P Rh n C17 172.06(11) . .
N Rh C1 C2 101.29(9) . .
C6 Rh C1 C2 -100.04(9) . .
C5 Rh C1 C2 -64.93(9) . .
P Rh C1 C2 173.31(13) . .
N Rh C1 C8 -136.80(10) . .
C6 Rh C1 C8 21.88(10) . .
C5 Rh C1 C8 56.98(11) . .
C2 Rh C1 C8 121.91(14) . .
P Rh C1 C8 -64.8(2) . .
C8 C1 C2 C3 4.7(2) . .
Rh C1 C2 C3 104.78(13) . .
C8 C1 C2 Rh -100.08(14) . .
N Rh C2 C1 -83.29(9) . .
C6 Rh C2 C1 76.50(9) . .
C5 Rh C2 C1 114.32(9) . .
P Rh C2 C1 -175.98(8) . .
N Rh C2 C3 156.10(10) . .
C6 Rh C2 C3 -44.11(11) . .
C5 Rh C2 C3 -6.28(11) . .
C1 Rh C2 C3 -120.61(15) . .
P Rh C2 C3 63.41(16) . .
C1 C2 C3 C4 -93.68(17) . .
Rh C2 C3 C4 -10.67(16) . .
C2 C3 C4 C5 30.24(18) . .
C3 C4 C5 C6 45.23(19) . .
C3 C4 C5 Rh -35.23(15) . .
N Rh C5 C6 166.41(14) . .
C2 Rh C5 C6 -98.85(9) . .
C1 Rh C5 C6 -66.19(9) . .
P Rh C5 C6 102.41(8) . .
N Rh C5 C4 -72.6(2) . .
C6 Rh C5 C4 121.00(14) . .
C2 Rh C5 C4 22.15(10) . .
C1 Rh C5 C4 54.80(11) . .
P Rh C5 C4 -136.59(10) . .
C4 C5 C6 C7 4.6(2) . .
Rh C5 C6 C7 107.02(13) . .
C4 C5 C6 Rh -102.38(13) . .
N Rh C6 C5 -169.07(11) . .
C2 Rh C6 C5 77.51(9) . .
C1 Rh C6 C5 112.93(9) . .
P Rh C6 C5 -80.63(8) . .
N Rh C6 C7 72.48(17) . .
C5 Rh C6 C7 -118.45(14) . .
C2 Rh C6 C7 -40.94(11) . .
C1 Rh C6 C7 -5.52(10) . .
P Rh C6 C7 160.92(10) . .
C5 C6 C7 C8 -94.21(17) . .
Rh C6 C7 C8 -11.99(16) . .
C2 C1 C8 C7 45.1(2) . .
Rh C1 C8 C7 -34.98(16) . .
C6 C7 C8 C1 31.82(19) . .
C31 P C11 C16 50.15(13) . .
C21 P C11 C16 -63.50(13) . .
Rh P C11 C16 175.21(11) . .
C31 P C11 C12 -133.49(10) . .
C21 P C11 C12 112.86(10) . .
Rh P C11 C12 -8.43(10) . .
C17 n C12 C11 -174.11(12) . .
Rh n C12 C11 9.02(16) . .
C17 n C12 C13 5.56(19) . .
Rh n C12 C13 -171.31(10) . .
C16 C11 C12 n 177.33(12) . .
P C11 C12 n 0.85(15) . .
C16 C11 C12 C13 -2.37(19) . .
P C11 C12 C13 -178.85(10) . .
N C12 C13 C14 -177.92(13) . .
C11 C12 C13 C14 1.8(2) . .
C12 C13 C14 C15 -0.2(2) . .
C13 C14 C15 C16 -0.8(2) . .
C14 C15 C16 C11 0.2(2) . .
C12 C11 C16 C15 1.5(2) . .
P C11 C16 C15 177.49(11) . .
C11 P C21 C22 -100.10(12) . .
C31 P C21 C22 145.93(11) . .
Rh P C21 C22 13.38(12) . .
C11 P C21 C26 75.55(14) . .
C31 P C21 C26 -38.41(14) . .
Rh P C21 C26 -170.96(11) . .
C26 C21 C22 C23 -0.3(2) . .
P C21 C22 C23 175.60(12) . .
C21 C22 C23 C24 1.3(2) . .
C22 C23 C24 C25 -0.7(3) . .
C23 C24 C25 C26 -0.9(3) . .
C24 C25 C26 C21 1.9(3) . .
C22 C21 C26 C25 -1.3(2) . .
P C21 C26 C25 -176.90(13) . .
C11 P C31 C32 -141.65(13) . .
C21 P C31 C32 -28.71(15) . .
Rh P C31 C32 102.37(13) . .
C11 P C31 C36 46.25(12) . .
C21 P C31 C36 159.19(11) . .
Rh P C31 C36 -69.74(12) . .
C36 C31 C32 C33 -1.3(3) . .
P C31 C32 C33 -173.31(16) . .
C31 C32 C33 C34 0.8(3) . .
C32 C33 C34 C35 0.3(3) . .
C33 C34 C35 C36 -1.0(3) . .
C34 C35 C36 C31 0.5(3) . .
C32 C31 C36 C35 0.6(2) . .
P C31 C36 C35 173.07(13) . .
C3S C1S C2S C3S -0.1(3) 2_666 .
C1S C2S C3S C1S 0.1(3) . 2_666
C6S C4S C5S C6S 0.0(3) 2 .
C4S C5S C6S C4S 0.0(3) . 2
